data_7208073
loop_
_publ_author_name
'Railliet, Antoine P.'
'Safin, Damir A.'
'Robeyns, Koen'
'Garcia, Yann'

_publ_section_title
;
 Reaction of aminobenzoate esters with N,N&#x2032;-dimethylformamide azine
 dihydrochloride: crucial influence of intramolecular hydrogen bonding for
 the formation of 1,2,4-triazoles
;
_journal_issue 14
_journal_name_full CrystEngComm
_journal_page_first 4812
_journal_paper_doi 10.1039/c2ce25095k
_journal_volume 14
_journal_year 2012
_chemical_formula_moiety 'C11 H11 N3 O2'
_chemical_formula_sum 'C11 H11 N3 O2'
_chemical_formula_weight 217.23
_chemical_name_systematic
;
?
;
_space_group_IT_number 15
_symmetry_cell_setting monoclinic
_symmetry_space_group_name_Hall '-C 2yc'
_symmetry_space_group_name_H-M 'C 1 2/c 1'
_atom_sites_solution_hydrogens geom
_atom_sites_solution_primary direct
_atom_sites_solution_secondary difmap
_audit_creation_method SHELXL-97
_cell_angle_alpha 90.00
_cell_angle_beta 90.425(8)
_cell_angle_gamma 90.00
_cell_formula_units_Z 8
_cell_length_a 18.5835(14)
_cell_length_b 5.4789(5)
_cell_length_c 20.2394(19)
_cell_measurement_reflns_used 3300
_cell_measurement_temperature 150(2)
_cell_measurement_theta_max 25.2716
_cell_measurement_theta_min 2.0084
_cell_volume 2060.7(3)
_computing_cell_refinement
;
CrysAlisPro, Agilent Technologies,
Version 1.171.35.15 (release 03-08-2011 CrysAlis171 .NET)
(compiled Aug 3 2011,13:03:54)
;
_computing_data_collection MAR
_computing_data_reduction
;
CrysAlisPro, Agilent Technologies,
Version 1.171.35.15 (release 03-08-2011 CrysAlis171 .NET)
(compiled Aug 3 2011,13:03:54)
;
_computing_structure_refinement 'SHELXL-97 (Sheldrick, 1997)'
_computing_structure_solution 'SHELXS-97 (Sheldrick, 1990)'
_diffrn_ambient_temperature 150(2)
_diffrn_measured_fraction_theta_full 0.990
_diffrn_measured_fraction_theta_max 0.989
_diffrn_measurement_device_type 'MAR345 image plate'
_diffrn_measurement_method '100 images, \D\F 2.5\%'
_diffrn_radiation_monochromator 'Zr filter'
_diffrn_radiation_source 'RU200 rotating anode'
_diffrn_radiation_type MoK\a
_diffrn_radiation_wavelength 0.71073
_diffrn_reflns_av_R_equivalents 0.0428
_diffrn_reflns_av_sigmaI/netI 0.0260
_diffrn_reflns_limit_h_max 22
_diffrn_reflns_limit_h_min -22
_diffrn_reflns_limit_k_max 6
_diffrn_reflns_limit_k_min -6
_diffrn_reflns_limit_l_max 24
_diffrn_reflns_limit_l_min -24
_diffrn_reflns_number 8920
_diffrn_reflns_theta_full 25.24
_diffrn_reflns_theta_max 25.33
_diffrn_reflns_theta_min 2.97
_exptl_absorpt_coefficient_mu 0.100
_exptl_absorpt_correction_T_max 1.00000
_exptl_absorpt_correction_T_min 0.98021
_exptl_absorpt_correction_type multi-scan
_exptl_absorpt_process_details
;
CrysAlisPro, Agilent Technologies,
Version 1.171.35.15 (release 03-08-2011 CrysAlis171 .NET)
(compiled Aug 3 2011,13:03:54)
Empirical absorption correction using spherical harmonics,
implemented in SCALE3 ABSPACK scaling algorithm.
;
_exptl_crystal_colour colourless
_exptl_crystal_density_diffrn 1.400
_exptl_crystal_density_method 'not measured'
_exptl_crystal_description block
_exptl_crystal_F_000 912
_exptl_crystal_size_max 0.47
_exptl_crystal_size_mid 0.20
_exptl_crystal_size_min 0.09
_refine_diff_density_max 0.201
_refine_diff_density_min -0.178
_refine_diff_density_rms 0.039
_refine_ls_extinction_method none
_refine_ls_goodness_of_fit_ref 1.057
_refine_ls_hydrogen_treatment constr
_refine_ls_matrix_type full
_refine_ls_number_parameters 146
_refine_ls_number_reflns 1871
_refine_ls_number_restraints 0
_refine_ls_restrained_S_all 1.057
_refine_ls_R_factor_all 0.0431
_refine_ls_R_factor_gt 0.0361
_refine_ls_shift/su_max 0.000
_refine_ls_shift/su_mean 0.000
_refine_ls_structure_factor_coef Fsqd
_refine_ls_weighting_details 'calc w=1/[\s^2^(Fo^2^)+(0.0538P)^2^+1.2805P] where P=(Fo^2^+2Fc^2^)/3'
_refine_ls_weighting_scheme calc
_refine_ls_wR_factor_gt 0.0979
_refine_ls_wR_factor_ref 0.1023
_reflns_number_gt 1619
_reflns_number_total 1871
_reflns_threshold_expression >2sigma(I)
_cod_data_source_file c2ce25095k.txt
_cod_data_source_block ar024
_cod_original_sg_symbol_H-M 'C 2/c'
_cod_database_code 7208073

loop_
_symmetry_equiv_pos_as_xyz
'x, y, z'
'-x, y, -z+1/2'
'x+1/2, y+1/2, z'
'-x+1/2, y+1/2, -z+1/2'
'-x, -y, -z'
'x, -y, z-1/2'
'-x+1/2, -y+1/2, -z'
'x+1/2, -y+1/2, z-1/2'

loop_
_atom_site_label
_atom_site_type_symbol
_atom_site_fract_x
_atom_site_fract_y
_atom_site_fract_z
_atom_site_U_iso_or_equiv
_atom_site_adp_type
_atom_site_occupancy
_atom_site_symmetry_multiplicity
_atom_site_calc_flag
_atom_site_refinement_flags
C1 C 0.80442(7) 0.3458(3) 0.70681(7) 0.0222(3) Uani 1 1 d .
H1 H 0.7597 0.4186 0.7177 0.027 Uiso 1 1 calc R
N2 N 0.83306(6) 0.1625(2) 0.73854(6) 0.0254(3) Uani 1 1 d .
N3 N 0.89820(7) 0.1093(2) 0.70750(6) 0.0290(3) Uani 1 1 d .
C4 C 0.90465(8) 0.2645(3) 0.65916(7) 0.0257(3) Uani 1 1 d .
H4 H 0.9443 0.2693 0.6299 0.031 Uiso 1 1 calc R
N5 N 0.84709(6) 0.4197(2) 0.65586(5) 0.0194(3) Uani 1 1 d .
C6 C 0.83417(7) 0.6149(2) 0.61030(7) 0.0189(3) Uani 1 1 d .
C7 C 0.77473(7) 0.7658(3) 0.61951(7) 0.0233(3) Uani 1 1 d .
H7 H 0.7425 0.7359 0.6548 0.028 Uiso 1 1 calc R
C8 C 0.76303(8) 0.9596(3) 0.57681(7) 0.0263(3) Uani 1 1 d .
H8 H 0.7226 1.0629 0.5829 0.032 Uiso 1 1 calc R
C9 C 0.80982(8) 1.0038(3) 0.52535(7) 0.0246(3) Uani 1 1 d .
H9 H 0.8020 1.1389 0.4967 0.030 Uiso 1 1 calc R
C10 C 0.86841(7) 0.8502(2) 0.51553(7) 0.0199(3) Uani 1 1 d .
C11 C 0.88080(7) 0.6537(2) 0.55794(7) 0.0194(3) Uani 1 1 d .
H11 H 0.9205 0.5478 0.5511 0.023 Uiso 1 1 calc R
C12 C 0.91920(7) 0.8884(3) 0.45958(7) 0.0205(3) Uani 1 1 d .
O13 O 0.97301(5) 0.76868(19) 0.45147(5) 0.0296(3) Uani 1 1 d .
O14 O 0.89788(5) 1.06783(18) 0.41928(5) 0.0248(3) Uani 1 1 d .
C15 C 0.94404(8) 1.1185(3) 0.36267(7) 0.0247(3) Uani 1 1 d .
H15A H 0.9458 0.9749 0.3330 0.030 Uiso 1 1 calc R
H15B H 0.9936 1.1561 0.3778 0.030 Uiso 1 1 calc R
C16 C 0.91225(9) 1.3340(3) 0.32688(8) 0.0306(4) Uani 1 1 d .
H16A H 0.8632 1.2946 0.3123 0.046 Uiso 1 1 calc R
H16B H 0.9418 1.3730 0.2884 0.046 Uiso 1 1 calc R
H16C H 0.9110 1.4750 0.3567 0.046 Uiso 1 1 calc R

loop_
_atom_site_aniso_label
_atom_site_aniso_U_11
_atom_site_aniso_U_22
_atom_site_aniso_U_33
_atom_site_aniso_U_23
_atom_site_aniso_U_13
_atom_site_aniso_U_12
C1 0.0188(7) 0.0269(8) 0.0210(7) 0.0001(6) 0.0075(6) -0.0007(6)
N2 0.0223(6) 0.0296(7) 0.0244(7) 0.0023(5) 0.0081(5) 0.0000(5)
N3 0.0229(6) 0.0367(7) 0.0276(7) 0.0079(6) 0.0097(5) 0.0057(5)
C4 0.0187(7) 0.0342(8) 0.0244(8) 0.0074(6) 0.0083(6) 0.0058(6)
N5 0.0169(6) 0.0232(6) 0.0183(6) 0.0001(5) 0.0049(4) 0.0005(4)
C6 0.0173(7) 0.0223(7) 0.0172(7) -0.0011(5) 0.0010(5) -0.0018(5)
C7 0.0191(7) 0.0310(8) 0.0199(7) -0.0017(6) 0.0060(5) 0.0013(6)
C8 0.0224(7) 0.0308(8) 0.0258(8) -0.0005(6) 0.0054(6) 0.0091(6)
C9 0.0232(7) 0.0270(7) 0.0237(8) 0.0031(6) 0.0024(6) 0.0052(6)
C10 0.0178(7) 0.0246(7) 0.0175(7) -0.0013(5) 0.0013(5) 0.0005(5)
C11 0.0155(6) 0.0226(7) 0.0200(7) -0.0028(5) 0.0017(5) 0.0011(5)
C12 0.0175(7) 0.0239(7) 0.0202(7) -0.0005(5) 0.0013(5) 0.0005(5)
O13 0.0254(6) 0.0362(6) 0.0275(6) 0.0068(4) 0.0114(4) 0.0098(4)
O14 0.0214(5) 0.0306(6) 0.0224(5) 0.0071(4) 0.0062(4) 0.0044(4)
C15 0.0211(7) 0.0334(8) 0.0197(7) 0.0033(6) 0.0059(6) -0.0007(6)
C16 0.0337(8) 0.0314(8) 0.0268(8) 0.0059(6) 0.0067(6) -0.0003(7)

loop_
_atom_type_symbol
_atom_type_description
_atom_type_scat_dispersion_real
_atom_type_scat_dispersion_imag
_atom_type_scat_source
C C 0.0033 0.0016 'International Tables Vol C Tables 4.2.6.8 and 6.1.1.4'
H H 0.0000 0.0000 'International Tables Vol C Tables 4.2.6.8 and 6.1.1.4'
N N 0.0061 0.0033 'International Tables Vol C Tables 4.2.6.8 and 6.1.1.4'
O O 0.0106 0.0060 'International Tables Vol C Tables 4.2.6.8 and 6.1.1.4'

loop_
_geom_angle_atom_site_label_1
_geom_angle_atom_site_label_2
_geom_angle_atom_site_label_3
_geom_angle
N2 C1 N5 111.28(12)
N2 C1 H1 124.4
N5 C1 H1 124.4
C1 N2 N3 106.92(11)
C4 N3 N2 106.61(12)
N3 C4 N5 111.49(12)
N3 C4 H4 124.3
N5 C4 H4 124.3
C1 N5 C4 103.70(11)
C1 N5 C6 127.74(11)
C4 N5 C6 128.56(11)
C11 C6 C7 120.71(13)
C11 C6 N5 120.19(12)
C7 C6 N5 119.10(12)
C8 C7 C6 119.48(13)
C8 C7 H7 120.3
C6 C7 H7 120.3
C9 C8 C7 120.49(13)
C9 C8 H8 119.8
C7 C8 H8 119.8
C8 C9 C10 119.90(13)
C8 C9 H9 120.0
C10 C9 H9 120.0
C9 C10 C11 120.31(13)
C9 C10 C12 121.53(13)
C11 C10 C12 118.16(12)
C6 C11 C10 119.08(13)
C6 C11 H11 120.5
C10 C11 H11 120.5
O13 C12 O14 123.96(13)
O13 C12 C10 123.72(13)
O14 C12 C10 112.31(11)
C12 O14 C15 116.41(10)
O14 C15 C16 107.19(11)
O14 C15 H15A 110.3
C16 C15 H15A 110.3
O14 C15 H15B 110.3
C16 C15 H15B 110.3
H15A C15 H15B 108.5
C15 C16 H16A 109.5
C15 C16 H16B 109.5
H16A C16 H16B 109.5
C15 C16 H16C 109.5
H16A C16 H16C 109.5
H16B C16 H16C 109.5

loop_
_geom_bond_atom_site_label_1
_geom_bond_atom_site_label_2
_geom_bond_distance
C1 N2 1.3033(18)
C1 N5 1.3669(17)
C1 H1 0.9500
N2 N3 1.3988(16)
N3 C4 1.3027(19)
C4 N5 1.3678(18)
C4 H4 0.9500
N5 C6 1.4314(17)
C6 C11 1.3902(19)
C6 C7 1.3932(19)
C7 C8 1.385(2)
C7 H7 0.9500
C8 C9 1.383(2)
C8 H8 0.9500
C9 C10 1.3916(19)
C9 H9 0.9500
C10 C11 1.395(2)
C10 C12 1.4941(19)
C11 H11 0.9500
C12 O13 1.2081(16)
C12 O14 1.3357(17)
O14 C15 1.4629(16)
C15 C16 1.504(2)
C15 H15A 0.9900
C15 H15B 0.9900
C16 H16A 0.9800
C16 H16B 0.9800
C16 H16C 0.9800

loop_
_geom_torsion_atom_site_label_1
_geom_torsion_atom_site_label_2
_geom_torsion_atom_site_label_3
_geom_torsion_atom_site_label_4
_geom_torsion
N5 C1 N2 N3 -0.15(16)
C1 N2 N3 C4 0.16(16)
N2 N3 C4 N5 -0.11(17)
N2 C1 N5 C4 0.08(15)
N2 C1 N5 C6 -179.61(12)
N3 C4 N5 C1 0.03(16)
N3 C4 N5 C6 179.72(13)
C1 N5 C6 C11 -175.01(12)
C4 N5 C6 C11 5.4(2)
C1 N5 C6 C7 5.5(2)
C4 N5 C6 C7 -174.16(13)
C11 C6 C7 C8 -1.5(2)
N5 C6 C7 C8 178.08(12)
C6 C7 C8 C9 0.0(2)
C7 C8 C9 C10 1.2(2)
C8 C9 C10 C11 -0.9(2)
C8 C9 C10 C12 178.55(13)
C7 C6 C11 C10 1.7(2)
N5 C6 C11 C10 -177.84(12)
C9 C10 C11 C6 -0.5(2)
C12 C10 C11 C6 -179.98(11)
C9 C10 C12 O13 175.45(14)
C11 C10 C12 O13 -5.1(2)
C9 C10 C12 O14 -5.23(18)
C11 C10 C12 O14 174.25(12)
O13 C12 O14 C15 -0.4(2)
C10 C12 O14 C15 -179.73(11)
C12 O14 C15 C16 -176.80(12)
